data_7700334
loop_
_publ_author_name
'Bartolom\'e, E'
'Arauzo, A.'
'Luz\'on, J'
'Melnic, S.'
'Shova, S.'
'Prodius, D.'
'Nlebedim, I. C.'
'Bartolom\'e, F'
'Bartolom\'e, J'

_publ_section_title
;
 High relaxation barrier in neodymium furoate-based field-induced SMMs.
;
_journal_issue 41
_journal_name_full 'Dalton transactions (Cambridge, England : 2003)'
_journal_page_first 15386
_journal_page_last 15396
_journal_paper_doi 10.1039/c9dt02047k
_journal_volume 48
_journal_year 2019
_chemical_formula_moiety 'C15 H13 Nd O11, C3 H7 N O'
_chemical_formula_sum 'C18 H20 N Nd O12'
_chemical_formula_weight 586.59
_space_group_crystal_system triclinic
_space_group_IT_number 2
_space_group_name_Hall '-P 1'
_space_group_name_H-M_alt 'P -1'
_symmetry_space_group_name_Hall '-P 1'
_symmetry_space_group_name_H-M 'P -1'
_atom_sites_solution_hydrogens mixed
_atom_sites_solution_primary iterative
_audit_creation_date 2019-04-17
_audit_creation_method
;
Olex2 1.2
(compiled 2018.05.29 svn.r3508 for OlexSys, GUI svn.r5506)
;
_audit_update_record
;
2019-05-06 deposited with the CCDC.    2019-06-24 downloaded from the CCDC.
;
_cell_angle_alpha 76.439(3)
_cell_angle_beta 69.609(3)
_cell_angle_gamma 75.440(3)
_cell_formula_units_Z 2
_cell_length_a 9.8094(6)
_cell_length_b 11.1662(6)
_cell_length_c 11.2979(6)
_cell_measurement_reflns_used 3987
_cell_measurement_temperature 293(2)
_cell_measurement_theta_max 25.985
_cell_measurement_theta_min 3.043
_cell_volume 1107.89(11)
_computing_cell_refinement 'SAINT (Bruker, 1996)'
_computing_data_collection 'SMART (Bruker, 1996)'
_computing_data_reduction 'SAINT (Bruker, 1996)'
_computing_molecular_graphics 'Olex2 (Dolomanov et al., 2009)'
_computing_publication_material 'Olex2 (Dolomanov et al., 2009)'
_computing_structure_refinement 'ShelXL (Sheldrick, 2015)'
_computing_structure_solution 'olex2.solve (Bourhis et al., 2015)'
_diffrn_ambient_temperature 293(2)
_diffrn_detector_area_resol_mean 8.33
_diffrn_measured_fraction_theta_full 1.000
_diffrn_measured_fraction_theta_max 0.928
_diffrn_measurement_device_type 'CCD Bruker'
_diffrn_measurement_method '\w scans'
_diffrn_radiation_type MoK\a
_diffrn_radiation_wavelength 0.71073
_diffrn_reflns_av_R_equivalents 0.0425
_diffrn_reflns_av_unetI/netI 0.0426
_diffrn_reflns_Laue_measured_fraction_full 1.000
_diffrn_reflns_Laue_measured_fraction_max 0.928
_diffrn_reflns_limit_h_max 14
_diffrn_reflns_limit_h_min -15
_diffrn_reflns_limit_k_max 17
_diffrn_reflns_limit_k_min -17
_diffrn_reflns_limit_l_max 17
_diffrn_reflns_limit_l_min -17
_diffrn_reflns_number 38486
_diffrn_reflns_point_group_measured_fraction_full 1.000
_diffrn_reflns_point_group_measured_fraction_max 0.928
_diffrn_reflns_theta_full 25.242
_diffrn_reflns_theta_max 34.492
_diffrn_reflns_theta_min 1.909
_exptl_absorpt_coefficient_mu 2.406
_exptl_absorpt_correction_T_max 0.7468
_exptl_absorpt_correction_T_min 0.6253
_exptl_absorpt_correction_type multi-scan
_exptl_absorpt_process_details 'SADABS 2014/5'
_exptl_crystal_colour 'dull light violet'
_exptl_crystal_colour_lustre dull
_exptl_crystal_colour_modifier light
_exptl_crystal_colour_primary violet
_exptl_crystal_density_diffrn 1.758
_exptl_crystal_description prism
_exptl_crystal_F_000 582
_exptl_crystal_size_max 0.12
_exptl_crystal_size_mid 0.1
_exptl_crystal_size_min 0.1
_refine_diff_density_max 1.235
_refine_diff_density_min -0.739
_refine_diff_density_rms 0.099
_refine_ls_extinction_method none
_refine_ls_goodness_of_fit_ref 0.995
_refine_ls_hydrogen_treatment constr
_refine_ls_matrix_type full
_refine_ls_number_parameters 339
_refine_ls_number_reflns 8697
_refine_ls_number_restraints 27
_refine_ls_restrained_S_all 0.999
_refine_ls_R_factor_all 0.0460
_refine_ls_R_factor_gt 0.0322
_refine_ls_shift/su_max 0.003
_refine_ls_shift/su_mean 0.000
_refine_ls_structure_factor_coef Fsqd
_refine_ls_weighting_details 'w=1/[\s^2^(Fo^2^)+(0.0345P)^2^] where P=(Fo^2^+2Fc^2^)/3'
_refine_ls_weighting_scheme calc
_refine_ls_wR_factor_gt 0.0650
_refine_ls_wR_factor_ref 0.0692
_reflns_Friedel_coverage 0.000
_reflns_number_gt 7053
_reflns_number_total 8697
_reflns_threshold_expression 'I > 2\s(I)'
_cod_data_source_file c9dt02047k2.cif
_cod_data_source_block nd2frf
_cod_depositor_comments 'Adding full bibliography for 7700334--7700335.cif.'
_cod_database_code 7700334
_shelx_shelxl_version_number 2018/3
_shelx_space_group_comment
;
The symmetry employed for this shelxl refinement is uniquely defined
by the following loop, which should always be used as a source of
symmetry information in preference to the above space-group names.
They are only intended as comments.
;
_shelx_estimated_absorpt_t_max 0.795
_shelx_estimated_absorpt_t_min 0.761
_olex2_refinement_description
;
1. Fixed Uiso
 At 1.2 times of:
  All C(H) groups, All C(H,H) groups
 At 1.5 times of:
  All C(H,H,H) groups, All O(H,H) groups
2. Restrained distances
 N1-C18 \\sim N1-C7AA \\sim N1-C3AA \\sim N1-C17
 with sigma of 0.01
 C7X-C6 \\sim C7-C6
 with sigma of 0.01
 O9-C12 \\sim O9X-C12 \\sim O3-C2 \\sim O6-C7 \\sim O6X-C7X
 with sigma of 0.01
 C8-C7 \\sim C8X-C7X \\sim C13-C12 \\sim C13X-C12 \\sim C2-C3
 with sigma of 0.01
3. Uiso/Uaniso restraints and constraints
Uanis(C18) = Uanis(C7AA) = Uanis(C3AA) = Uanis(C17)
Uanis(O9X) = Uanis(C13X) = Uanis(C13) = Uanis(O9)
4. Others
 Sof(C18)=Sof(H18a)=Sof(H18b)=Sof(H18c)=Sof(C3AA)=Sof(H3Aa)=Sof(H3Ab)=
 Sof(H3Ac)=1-FVAR(1)
 Sof(C17)=Sof(H17a)=Sof(H17b)=Sof(H17c)=Sof(C7AA)=Sof(H7Aa)=Sof(H7Ab)=
 Sof(H7Ac)=FVAR(1)
 Fixed Sof: H14(0.5) H14a(0.5) H15a(0.5) H15(0.5) O6(0.5) O9X(0.5) C7(0.5)
 C8(0.5) H8(0.5) C9(0.5) H9(0.5) C10(0.5) H10(0.5) C13(0.5) H13(0.5) O6X(0.5)
 O9(0.5) C7X(0.5) C8X(0.5) H8X(0.5) C9X(0.5) H9X(0.5) C10X(0.5) H10X(0.5)
 C13X(0.5) H13X(0.5)
5.a Riding coordinates:
 O1W(H1Wa,H1Wb), O2W(H2Wa,H2Wb)
5.b Aromatic/amide H refined with riding coordinates:
 C3(H3), C4(H4), C5(H5), C14(H14), C14(H14a), C15(H15a), C15(H15), C8(H8),
 C9(H9), C10(H10), C13(H13), C8X(H8X), C9X(H9X), C10X(H10X), C13X(H13X),
 C16(H16)
5.c Idealised Me refined as rotating group:
 C17(H17a,H17b,H17c), C18(H18a,H18b,H18c), C3AA(H3Aa,H3Ab,H3Ac), C7AA(H7Aa,
 H7Ab,H7Ac)
;
_olex2_submission_special_instructions 'No special instructions were received'

loop_
_space_group_symop_operation_xyz
'x, y, z'
'-x, -y, -z'

loop_
_atom_site_label
_atom_site_type_symbol
_atom_site_fract_x
_atom_site_fract_y
_atom_site_fract_z
_atom_site_U_iso_or_equiv
_atom_site_adp_type
_atom_site_occupancy
_atom_site_site_symmetry_order
_atom_site_calc_flag
_atom_site_refinement_flags_posn
_atom_site_refinement_flags_occupancy
_atom_site_disorder_assembly
_atom_site_disorder_group
Nd1 Nd 0.24660(2) 0.52687(2) 0.50247(2) 0.02881(4) Uani 1 1 d . . . .
O8 O 0.42570(17) 0.35666(16) 0.37797(17) 0.0397(4) Uani 1 1 d . . . .
O1 O 0.1269(2) 0.5247(2) 0.35573(16) 0.0476(4) Uani 1 1 d . . . .
O1W O 0.05395(18) 0.72496(17) 0.49525(18) 0.0456(4) Uani 1 1 d . . . .
H1WA H 0.008733 0.723825 0.443699 0.068 Uiso 1 1 d R . . .
H1WB H 0.039323 0.767575 0.553389 0.068 Uiso 1 1 d R . . .
O2 O -0.05635(17) 0.50178(19) 0.29730(15) 0.0436(4) Uani 1 1 d . . . .
O2W O 0.29097(18) 0.68125(17) 0.60756(17) 0.0442(4) Uani 1 1 d . . . .
H2WA H 0.211624 0.734081 0.630910 0.066 Uiso 1 1 d R . . .
H2WB H 0.354394 0.675461 0.645700 0.066 Uiso 1 1 d R . . .
O3 O 0.0935(2) 0.5499(2) 0.04883(15) 0.0494(5) Uani 1 1 d D . . .
O4 O 0.4085(2) 0.41803(18) 0.62531(17) 0.0462(4) Uani 1 1 d . . . .
O5 O 0.61170(18) 0.34572(18) 0.68116(16) 0.0449(4) Uani 1 1 d . . . .
O7 O 0.22193(18) 0.29993(17) 0.51965(17) 0.0428(4) Uani 1 1 d . . . .
C1 C 0.0714(2) 0.5227(2) 0.27229(19) 0.0318(4) Uani 1 1 d . . . .
C2 C 0.1596(2) 0.5479(2) 0.1381(2) 0.0343(5) Uani 1 1 d D . . .
C3 C 0.2948(3) 0.5763(3) 0.0787(3) 0.0503(7) Uani 1 1 d D . . .
H3 H 0.361987 0.582040 0.117467 0.060 Uiso 1 1 calc R . . .
C4 C 0.3155(3) 0.5957(3) -0.0545(3) 0.0598(8) Uani 1 1 d . . . .
H4 H 0.399101 0.616015 -0.120135 0.072 Uiso 1 1 calc R . . .
C5 C 0.1925(3) 0.5794(3) -0.0670(2) 0.0591(8) Uani 1 1 d . . . .
H5 H 0.176134 0.587148 -0.144971 0.071 Uiso 1 1 calc R . . .
C6 C 0.4755(2) 0.3563(2) 0.7023(2) 0.0309(4) Uani 1 1 d D . . .
C11 C 0.3423(3) 0.2775(2) 0.4323(2) 0.0361(5) Uani 1 1 d . . . .
C12 C 0.3873(3) 0.1544(2) 0.3918(3) 0.0442(6) Uani 1 1 d D . . .
C14 C 0.3947(5) -0.0408(3) 0.3820(4) 0.0754(11) Uani 1 1 d . . . .
H14 H 0.373174 -0.121004 0.401411 0.090 Uiso 0.5 1 calc R P A 1
H14A H 0.367458 -0.118469 0.398026 0.090 Uiso 0.5 1 calc R P B 2
C15 C 0.5098(5) -0.0050(4) 0.2915(5) 0.0780(11) Uani 1 1 d . . . .
H15A H 0.585197 -0.056526 0.239423 0.094 Uiso 0.5 1 calc R P C 2
H15 H 0.577335 -0.051867 0.230396 0.094 Uiso 0.5 1 calc R P D 1
O6 O 0.465(2) 0.2468(14) 0.9163(17) 0.068(4) Uani 0.5 1 d D P E 1
O9X O 0.5134(8) 0.1100(6) 0.3022(6) 0.0552(9) Uani 0.5 1 d D P F 1
C7 C 0.3926(10) 0.2921(13) 0.8263(8) 0.032(3) Uani 0.5 1 d D P E 1
C8 C 0.2490(13) 0.291(3) 0.8882(14) 0.058(4) Uani 0.5 1 d D P E 1
H8 H 0.173388 0.323986 0.851262 0.069 Uiso 0.5 1 calc R P E 1
C9 C 0.229(3) 0.236(2) 1.0122(17) 0.075(5) Uani 0.5 1 d . P E 1
H9 H 0.139803 0.222467 1.074267 0.090 Uiso 0.5 1 calc R P E 1
C10 C 0.355(4) 0.209(2) 1.025(3) 0.085(6) Uani 0.5 1 d . P E 1
H10 H 0.373087 0.165743 1.100342 0.102 Uiso 0.5 1 calc R P E 1
C13 C 0.2990(10) 0.0710(9) 0.4522(14) 0.0552(9) Uani 0.5 1 d D P F 1
H13 H 0.208309 0.077574 0.516406 0.066 Uiso 0.5 1 calc R P F 1
O6X O 0.4593(17) 0.2159(13) 0.9063(16) 0.055(3) Uani 0.5 1 d D P E 2
O9 O 0.3253(7) 0.0509(6) 0.4452(9) 0.0552(9) Uani 0.5 1 d D P F 2
C7X C 0.3867(12) 0.2941(15) 0.8240(9) 0.047(5) Uani 0.5 1 d D P E 2
C8X C 0.2439(12) 0.285(2) 0.8607(14) 0.045(3) Uani 0.5 1 d D P E 2
H8X H 0.174883 0.320973 0.817083 0.054 Uiso 0.5 1 calc R P E 2
C9X C 0.223(3) 0.205(2) 0.9840(17) 0.072(5) Uani 0.5 1 d . P E 2
H9X H 0.133411 0.182722 1.037857 0.087 Uiso 0.5 1 calc R P E 2
C10X C 0.357(5) 0.168(2) 1.008(3) 0.084(6) Uani 0.5 1 d . P E 2
H10X H 0.373214 0.118016 1.082311 0.101 Uiso 0.5 1 calc R P E 2
C13X C 0.5008(12) 0.1346(10) 0.2849(8) 0.0552(9) Uani 0.5 1 d D P F 2
H13X H 0.557338 0.190005 0.224663 0.066 Uiso 0.5 1 calc R P F 2
O10 O -0.0534(3) 1.1213(3) 0.3469(3) 0.0893(9) Uani 1 1 d . . . .
N1 N 0.0292(3) 0.9678(3) 0.2287(3) 0.0648(7) Uani 1 1 d D . . .
C16 C 0.0403(4) 1.0365(4) 0.3020(4) 0.0737(10) Uani 1 1 d . . . .
H16 H 0.128517 1.018728 0.321674 0.088 Uiso 1 1 calc R . . .
C17 C 0.1682(11) 0.8826(11) 0.1821(13) 0.108(2) Uani 0.526(12) 1 d D P G 1
H17A H 0.246784 0.909476 0.195061 0.162 Uiso 0.526(12) 1 calc GR P G 1
H17B H 0.188861 0.882841 0.092552 0.162 Uiso 0.526(12) 1 calc GR P G 1
H17C H 0.160397 0.799347 0.228168 0.162 Uiso 0.526(12) 1 calc GR P G 1
C18 C -0.1039(10) 0.9486(13) 0.2223(13) 0.108(2) Uani 0.474(12) 1 d D P G 1
H18A H -0.181455 0.964068 0.300235 0.162 Uiso 0.474(12) 1 calc GR P G 1
H18B H -0.092538 0.863706 0.211049 0.162 Uiso 0.474(12) 1 calc GR P G 1
H18C H -0.128835 1.005031 0.151360 0.162 Uiso 0.474(12) 1 calc GR P G 1
C3AA C 0.1174(16) 0.8561(11) 0.1817(15) 0.108(2) Uani 0.474(12) 1 d D P G 2
H3AA H 0.170233 0.876211 0.092606 0.162 Uiso 0.474(12) 1 calc GR P G 2
H3AB H 0.054605 0.798336 0.192298 0.162 Uiso 0.474(12) 1 calc GR P G 2
H3AC H 0.186626 0.818581 0.228615 0.162 Uiso 0.474(12) 1 calc GR P G 2
C7AA C -0.1023(10) 1.0168(12) 0.1880(11) 0.108(2) Uani 0.526(12) 1 d D P G 2
H7AA H -0.188020 1.026590 0.261710 0.162 Uiso 0.526(12) 1 calc GR P G 2
H7AB H -0.112179 0.959546 0.141275 0.162 Uiso 0.526(12) 1 calc GR P G 2
H7AC H -0.093459 1.096692 0.134008 0.162 Uiso 0.526(12) 1 calc GR P G 2

loop_
_atom_site_aniso_label
_atom_site_aniso_U_11
_atom_site_aniso_U_22
_atom_site_aniso_U_33
_atom_site_aniso_U_23
_atom_site_aniso_U_13
_atom_site_aniso_U_12
Nd1 0.02786(6) 0.03473(7) 0.02575(5) -0.00406(4) -0.00905(4) -0.00880(4)
O8 0.0310(8) 0.0429(9) 0.0474(9) -0.0145(8) -0.0068(7) -0.0119(7)
O1 0.0479(10) 0.0687(13) 0.0349(8) -0.0109(8) -0.0199(8) -0.0132(9)
O1W 0.0381(9) 0.0489(10) 0.0558(10) -0.0140(9) -0.0217(8) -0.0031(8)
O2 0.0296(8) 0.0687(12) 0.0311(8) -0.0054(8) -0.0050(6) -0.0152(8)
O2W 0.0355(9) 0.0505(10) 0.0557(10) -0.0221(9) -0.0188(8) -0.0045(8)
O3 0.0419(10) 0.0828(15) 0.0270(7) -0.0102(8) -0.0088(7) -0.0189(9)
O4 0.0518(10) 0.0493(10) 0.0403(9) 0.0013(8) -0.0239(8) -0.0081(8)
O5 0.0348(9) 0.0564(11) 0.0409(9) 0.0019(8) -0.0096(7) -0.0160(8)
O7 0.0343(9) 0.0456(10) 0.0476(9) -0.0103(8) -0.0071(7) -0.0115(7)
C1 0.0317(11) 0.0382(11) 0.0266(9) -0.0071(8) -0.0096(8) -0.0058(9)
C2 0.0314(11) 0.0441(12) 0.0299(10) -0.0100(9) -0.0079(8) -0.0099(9)
C3 0.0364(13) 0.0708(19) 0.0462(14) -0.0146(13) -0.0056(11) -0.0198(13)
C4 0.0508(17) 0.077(2) 0.0423(14) -0.0104(14) 0.0077(12) -0.0271(16)
C5 0.0630(19) 0.080(2) 0.0277(11) -0.0095(13) -0.0031(12) -0.0163(16)
C6 0.0338(11) 0.0315(10) 0.0289(9) -0.0030(8) -0.0104(8) -0.0094(8)
C11 0.0350(12) 0.0375(12) 0.0422(12) -0.0092(10) -0.0186(10) -0.0062(9)
C12 0.0425(14) 0.0395(13) 0.0558(15) -0.0137(12) -0.0211(12) -0.0027(11)
C14 0.090(3) 0.0389(16) 0.111(3) -0.0124(18) -0.048(2) -0.0104(17)
C15 0.072(2) 0.057(2) 0.108(3) -0.046(2) -0.022(2) 0.0047(18)
O6 0.081(5) 0.087(8) 0.045(3) 0.022(5) -0.032(3) -0.045(5)
O9X 0.0487(17) 0.037(2) 0.0720(14) -0.0120(13) -0.0103(14) -0.0032(17)
C7 0.024(4) 0.038(7) 0.026(5) 0.002(4) 0.005(3) -0.018(4)
C8 0.041(5) 0.079(7) 0.049(7) 0.004(6) -0.015(4) -0.014(4)
C9 0.072(8) 0.085(11) 0.044(6) 0.013(6) 0.007(5) -0.030(7)
C10 0.101(10) 0.093(14) 0.045(6) 0.022(9) -0.016(6) -0.028(12)
C13 0.0487(17) 0.037(2) 0.0720(14) -0.0120(13) -0.0103(14) -0.0032(17)
O6X 0.047(3) 0.068(6) 0.051(4) 0.020(4) -0.026(3) -0.025(4)
O9 0.0487(17) 0.037(2) 0.0720(14) -0.0120(13) -0.0103(14) -0.0032(17)
C7X 0.058(8) 0.041(8) 0.049(7) -0.005(5) -0.035(5) 0.005(5)
C8X 0.032(4) 0.056(5) 0.044(6) 0.012(5) -0.015(3) -0.016(3)
C9X 0.052(5) 0.091(11) 0.062(9) 0.008(6) 0.004(6) -0.040(7)
C10X 0.115(11) 0.080(11) 0.048(9) 0.032(8) -0.021(8) -0.045(12)
C13X 0.0487(17) 0.037(2) 0.0720(14) -0.0120(13) -0.0103(14) -0.0032(17)
O10 0.0649(16) 0.0737(17) 0.140(3) -0.0619(18) -0.0339(17) 0.0128(13)
N1 0.0763(19) 0.0486(14) 0.0665(17) -0.0164(13) -0.0180(15) -0.0051(13)
C16 0.064(2) 0.067(2) 0.094(3) -0.019(2) -0.034(2) 0.0017(18)
C17 0.147(5) 0.076(4) 0.112(4) -0.034(3) -0.053(4) -0.004(4)
C18 0.147(5) 0.076(4) 0.112(4) -0.034(3) -0.053(4) -0.004(4)
C3AA 0.147(5) 0.076(4) 0.112(4) -0.034(3) -0.053(4) -0.004(4)
C7AA 0.147(5) 0.076(4) 0.112(4) -0.034(3) -0.053(4) -0.004(4)

loop_
_atom_type_symbol
_atom_type_description
_atom_type_scat_dispersion_real
_atom_type_scat_dispersion_imag
_atom_type_scat_source
C C 0.0033 0.0016 'International Tables Vol C Tables 4.2.6.8 and 6.1.1.4'
H H 0.0000 0.0000 'International Tables Vol C Tables 4.2.6.8 and 6.1.1.4'
N N 0.0061 0.0033 'International Tables Vol C Tables 4.2.6.8 and 6.1.1.4'
Nd Nd -0.1943 3.0179 'International Tables Vol C Tables 4.2.6.8 and 6.1.1.4'
O O 0.0106 0.0060 'International Tables Vol C Tables 4.2.6.8 and 6.1.1.4'

loop_
_geom_angle_atom_site_label_1
_geom_angle_atom_site_label_2
_geom_angle_atom_site_label_3
_geom_angle
_geom_angle_site_symmetry_1
_geom_angle_site_symmetry_3
O8 Nd1 O7 51.21(5) . .
O8 Nd1 C11 25.61(6) . .
O1 Nd1 O8 78.74(6) . .
O1 Nd1 O1W 71.09(6) . .
O1 Nd1 O2 102.14(6) . 2_566
O1 Nd1 O2W 139.12(7) . .
O1 Nd1 O4 149.02(7) . .
O1 Nd1 O5 81.41(6) . 2_666
O1 Nd1 O7 72.43(7) . .
O1 Nd1 C11 73.31(7) . .
O1W Nd1 O8 145.85(6) . .
O1W Nd1 O7 128.89(6) . .
O1W Nd1 C11 143.16(6) . .
O2 Nd1 O8 127.32(6) 2_566 .
O2 Nd1 O1W 75.72(6) 2_566 .
O2 Nd1 O2W 81.60(6) 2_566 .
O2 Nd1 O5 153.16(7) 2_566 2_666
O2 Nd1 O7 78.38(6) 2_566 .
O2 Nd1 C11 103.17(7) 2_566 .
O2W Nd1 O8 131.18(5) . .
O2W Nd1 O1W 70.57(6) . .
O2W Nd1 O7 146.09(6) . .
O2W Nd1 C11 146.26(6) . .
O4 Nd1 O8 73.76(6) . .
O4 Nd1 O1W 139.04(6) . .
O4 Nd1 O2 83.90(6) . 2_566
O4 Nd1 O2W 71.57(6) . .
O4 Nd1 O5 106.88(6) . 2_666
O4 Nd1 O7 79.29(6) . .
O4 Nd1 C11 75.73(6) . .
O5 Nd1 O8 79.53(6) 2_666 .
O5 Nd1 O1W 80.51(6) 2_666 .
O5 Nd1 O2W 78.87(6) 2_666 .
O5 Nd1 O7 127.20(6) 2_666 .
O5 Nd1 C11 103.31(7) 2_666 .
O7 Nd1 C11 25.62(6) . .
C11 O8 Nd1 93.10(14) . .
C1 O1 Nd1 176.23(17) . .
Nd1 O1W H1WA 109.3 . .
Nd1 O1W H1WB 113.8 . .
H1WA O1W H1WB 135.6 . .
C1 O2 Nd1 130.42(14) . 2_566
Nd1 O2W H2WA 109.4 . .
Nd1 O2W H2WB 131.3 . .
H2WA O2W H2WB 115.1 . .
C5 O3 C2 106.3(2) . .
C6 O4 Nd1 171.10(17) . .
C6 O5 Nd1 120.05(14) . 2_666
C11 O7 Nd1 92.81(15) . .
O1 C1 O2 123.6(2) . .
O1 C1 C2 118.1(2) . .
O2 C1 C2 118.29(19) . .
O3 C2 C1 116.65(19) . .
C3 C2 O3 109.5(2) . .
C3 C2 C1 133.8(2) . .
C2 C3 H3 126.6 . .
C2 C3 C4 106.7(2) . .
C4 C3 H3 126.6 . .
C3 C4 H4 126.7 . .
C5 C4 C3 106.5(2) . .
C5 C4 H4 126.7 . .
O3 C5 H5 124.5 . .
C4 C5 O3 111.0(2) . .
C4 C5 H5 124.5 . .
O4 C6 O5 123.7(2) . .
O4 C6 C7 119.5(5) . .
O4 C6 C7X 116.8(5) . .
O5 C6 C7 116.9(4) . .
O5 C6 C7X 119.5(5) . .
O8 C11 Nd1 61.29(12) . .
O8 C11 C12 118.5(2) . .
O7 C11 Nd1 61.58(13) . .
O7 C11 O8 122.8(2) . .
O7 C11 C12 118.7(2) . .
C12 C11 Nd1 177.15(16) . .
O9X C12 C11 128.2(4) . .
C13 C12 C11 117.6(5) . .
C13 C12 O9X 114.1(5) . .
O9 C12 C11 128.9(3) . .
C13X C12 C11 120.1(5) . .
C13X C12 O9 111.0(5) . .
C15 C14 H14 125.1 . .
C15 C14 H14A 126.0 . .
C15 C14 C13 109.8(4) . .
C13 C14 H14 125.1 . .
O9 C14 H14A 126.0 . .
O9 C14 C15 108.0(4) . .
C14 C15 H15A 125.4 . .
C14 C15 H15 126.0 . .
C14 C15 O9X 108.0(4) . .
C14 C15 C13X 109.2(4) . .
O9X C15 H15 126.0 . .
C13X C15 H15A 125.4 . .
C7 O6 C10 103.0(18) . .
C15 O9X C12 109.4(5) . .
O6 C7 C6 116.7(10) . .
C8 C7 C6 134.6(12) . .
C8 C7 O6 106.4(11) . .
C7 C8 H8 124.6 . .
C7 C8 C9 110.8(15) . .
C9 C8 H8 124.6 . .
C8 C9 H9 127.5 . .
C10 C9 C8 105(2) . .
C10 C9 H9 127.5 . .
O6 C10 H10 122.8 . .
C9 C10 O6 114(2) . .
C9 C10 H10 122.8 . .
C12 C13 C14 98.2(5) . .
C12 C13 H13 130.9 . .
C14 C13 H13 130.9 . .
C10X O6X C7X 107.5(19) . .
C14 O9 C12 111.4(5) . .
O6X C7X C6 118.2(11) . .
C8X C7X C6 128.8(10) . .
C8X C7X O6X 112.0(11) . .
C7X C8X H8X 128.3 . .
C7X C8X C9X 103.5(14) . .
C9X C8X H8X 128.3 . .
C8X C9X H9X 125.8 . .
C10X C9X C8X 108.5(17) . .
C10X C9X H9X 125.8 . .
O6X C10X C9X 108(2) . .
O6X C10X H10X 126.0 . .
C9X C10X H10X 126.0 . .
C12 C13X C15 99.5(6) . .
C12 C13X H13X 130.2 . .
C15 C13X H13X 130.2 . .
C16 N1 C17 111.2(6) . .
C16 N1 C18 125.5(6) . .
C16 N1 C3AA 133.6(7) . .
C16 N1 C7AA 111.8(5) . .
C18 N1 C17 121.0(9) . .
C3AA N1 C7AA 114.6(9) . .
O10 C16 N1 126.1(4) . .
O10 C16 H16 117.0 . .
N1 C16 H16 117.0 . .
N1 C17 H17A 109.5 . .
N1 C17 H17B 109.5 . .
N1 C17 H17C 109.5 . .
H17A C17 H17B 109.5 . .
H17A C17 H17C 109.5 . .
H17B C17 H17C 109.5 . .
N1 C18 H18A 109.5 . .
N1 C18 H18B 109.5 . .
N1 C18 H18C 109.5 . .
H18A C18 H18B 109.5 . .
H18A C18 H18C 109.5 . .
H18B C18 H18C 109.5 . .
N1 C3AA H3AA 109.5 . .
N1 C3AA H3AB 109.5 . .
N1 C3AA H3AC 109.5 . .
H3AA C3AA H3AB 109.5 . .
H3AA C3AA H3AC 109.5 . .
H3AB C3AA H3AC 109.5 . .
N1 C7AA H7AA 109.5 . .
N1 C7AA H7AB 109.5 . .
N1 C7AA H7AC 109.5 . .
H7AA C7AA H7AB 109.5 . .
H7AA C7AA H7AC 109.5 . .
H7AB C7AA H7AC 109.5 . .

loop_
_geom_bond_atom_site_label_1
_geom_bond_atom_site_label_2
_geom_bond_distance
_geom_bond_site_symmetry_2
Nd1 O8 2.5554(17) .
Nd1 O1 2.3488(16) .
Nd1 O1W 2.5281(17) .
Nd1 O2 2.3920(16) 2_566
Nd1 O2W 2.5037(17) .
Nd1 O4 2.3879(16) .
Nd1 O5 2.4209(17) 2_666
Nd1 O7 2.5617(18) .
Nd1 C11 2.909(2) .
O8 C11 1.259(3) .
O1 C1 1.248(3) .
O1W H1WA 0.8499 .
O1W H1WB 0.8515 .
O2 C1 1.255(3) .
O2W H2WA 0.8500 .
O2W H2WB 0.8546 .
O3 C2 1.370(3) .
O3 C5 1.355(3) .
O4 C6 1.246(3) .
O5 C6 1.252(3) .
O7 C11 1.259(3) .
C1 C2 1.461(3) .
C2 C3 1.342(3) .
C3 H3 0.9300 .
C3 C4 1.417(4) .
C4 H4 0.9300 .
C4 C5 1.323(4) .
C5 H5 0.9300 .
C6 C7 1.471(5) .
C6 C7X 1.468(6) .
C11 C12 1.464(4) .
C12 O9X 1.362(6) .
C12 C13 1.334(7) .
C12 O9 1.357(6) .
C12 C13X 1.346(7) .
C14 H14 0.9300 .
C14 H14A 0.9300 .
C14 C15 1.308(6) .
C14 C13 1.558(10) .
C14 O9 1.294(7) .
C15 H15A 0.9300 .
C15 H15 0.9300 .
C15 O9X 1.328(8) .
C15 C13X 1.525(12) .
O6 C7 1.370(7) .
O6 C10 1.38(4) .
C7 C8 1.339(7) .
C8 H8 0.9300 .
C8 C9 1.36(2) .
C9 H9 0.9300 .
C9 C10 1.25(5) .
C10 H10 0.9300 .
C13 H13 0.9300 .
O6X C7X 1.379(6) .
O6X C10X 1.34(4) .
C7X C8X 1.339(7) .
C8X H8X 0.9300 .
C8X C9X 1.44(3) .
C9X H9X 0.9300 .
C9X C10X 1.38(5) .
C10X H10X 0.9300 .
C13X H13X 0.9300 .
O10 C16 1.210(4) .
N1 C16 1.299(5) .
N1 C17 1.457(7) .
N1 C18 1.403(7) .
N1 C3AA 1.426(7) .
N1 C7AA 1.454(7) .
C16 H16 0.9300 .
C17 H17A 0.9600 .
C17 H17B 0.9600 .
C17 H17C 0.9600 .
C18 H18A 0.9600 .
C18 H18B 0.9600 .
C18 H18C 0.9600 .
C3AA H3AA 0.9600 .
C3AA H3AB 0.9600 .
C3AA H3AC 0.9600 .
C7AA H7AA 0.9600 .
C7AA H7AB 0.9600 .
C7AA H7AC 0.9600 .

loop_
_geom_hbond_atom_site_label_D
_geom_hbond_atom_site_label_H
_geom_hbond_atom_site_label_A
_geom_hbond_distance_DH
_geom_hbond_distance_HA
_geom_hbond_distance_DA
_geom_hbond_angle_DHA
_geom_hbond_site_symmetry_A
_geom_hbond_publ_flag
O1W H1WA O7 0.85 2.23 2.854(2) 130.6 2_566 yes
O1W H1WB O10 0.85 1.92 2.747(3) 164.6 2_576 yes
O2W H2WA O10 0.85 1.93 2.769(3) 167.5 2_576 yes
O2W H2WB O8 0.85 2.03 2.761(2) 143.5 2_666 yes

loop_
_geom_torsion_atom_site_label_1
_geom_torsion_atom_site_label_2
_geom_torsion_atom_site_label_3
_geom_torsion_atom_site_label_4
_geom_torsion
_geom_torsion_site_symmetry_1
Nd1 O8 C11 O7 -3.0(2) .
Nd1 O8 C11 C12 176.76(18) .
Nd1 O2 C1 O1 4.8(4) 2_566
Nd1 O2 C1 C2 -174.35(16) 2_566
Nd1 O5 C6 O4 9.5(3) 2_666
Nd1 O5 C6 C7 -170.0(7) 2_666
Nd1 O5 C6 C7X -170.2(8) 2_666
Nd1 O7 C11 O8 3.0(2) .
Nd1 O7 C11 C12 -176.77(18) .
O8 C11 C12 O9X 1.9(6) .
O8 C11 C12 C13 178.7(9) .
O8 C11 C12 O9 171.8(6) .
O8 C11 C12 C13X -11.3(7) .
O1 C1 C2 O3 -177.5(2) .
O1 C1 C2 C3 -1.1(4) .
O2 C1 C2 O3 1.7(3) .
O2 C1 C2 C3 178.1(3) .
O3 C2 C3 C4 -0.7(3) .
O4 C6 C7 O6 -167.6(11) .
O4 C6 C7 C8 -8(2) .
O4 C6 C7X O6X 174.2(12) .
O4 C6 C7X C8X 7(2) .
O5 C6 C7 O6 11.9(15) .
O5 C6 C7 C8 172(2) .
O5 C6 C7X O6X -6.0(18) .
O5 C6 C7X C8X -173.7(18) .
O7 C11 C12 O9X -178.3(5) .
O7 C11 C12 C13 -1.5(9) .
O7 C11 C12 O9 -8.4(7) .
O7 C11 C12 C13X 168.4(7) .
C1 C2 C3 C4 -177.2(3) .
C2 O3 C5 C4 0.0(4) .
C2 C3 C4 C5 0.6(4) .
C3 C4 C5 O3 -0.4(4) .
C5 O3 C2 C1 177.7(2) .
C5 O3 C2 C3 0.4(3) .
C6 C7 C8 C9 -167.1(17) .
C6 C7X C8X C9X 175.4(16) .
C11 C12 O9X C15 -178.3(4) .
C11 C12 C13 C14 -177.5(4) .
C11 C12 O9 C14 179.3(4) .
C11 C12 C13X C15 175.8(4) .
C14 C15 O9X C12 -7.6(7) .
C14 C15 C13X C12 9.6(9) .
C15 C14 C13 C12 -4.5(11) .
C15 C14 O9 C12 4.5(9) .
O6 C7 C8 C9 -6(3) .
O9X C12 C13 C14 -0.2(9) .
C7 O6 C10 C9 -6(2) .
C7 C8 C9 C10 2(3) .
C8 C9 C10 O6 3(3) .
C10 O6 C7 C6 172.1(14) .
C10 O6 C7 C8 7(2) .
C13 C12 O9X C15 4.8(8) .
C13 C14 C15 O9X 7.5(10) .
O6X C7X C8X C9X 7(2) .
O9 C12 C13X C15 -6.8(7) .
O9 C14 C15 C13X -8.8(10) .
C7X O6X C10X C9X 6(2) .
C7X C8X C9X C10X -3(2) .
C8X C9X C10X O6X -2(2) .
C10X O6X C7X C6 -178.4(15) .
C10X O6X C7X C8X -9(2) .
C13X C12 O9 C14 2.3(7) .
C17 N1 C16 O10 174.4(7) .
C18 N1 C16 O10 -22.9(10) .
C3AA N1 C16 O10 -170.3(11) .
C7AA N1 C16 O10 9.3(9) .
